data_2015257
loop_
_publ_author_name
'\"Ozek, Arzu'
'Albayrak, \,Ci\<gdem'
'Odaba\,so\<glu, Mustafa'
'B\"uy\"ukg\"ung\"or, Orhan'

_publ_section_title
;(<i>Z</i>)-4-(2,6-Dichlorophenyldiazenyl)-6-{[1,3-dihydroxy-2-(hydroxymethyl)propan-2-ylamino]methylene}-2-methoxycyclohexa-2,4-dienone
 and the 3-methoxyphenyldiazenyl and 4-methoxyphenyldiazenyl analogues
;
_journal_coeditor_code HJ1088
_journal_issue 4
_journal_name_full 'Acta Crystallographica Section C'
_journal_page_first o173
_journal_page_last o177
_journal_paper_doi 10.1107/S0108270106005026
_journal_volume 62
_journal_year 2006
_chemical_formula_iupac 'C18 H19 Cl2 N3 O5'
_chemical_formula_moiety 'C18 H19 Cl2 N3 O5'
_chemical_formula_sum 'C18 H19 Cl2 N3 O5'
_chemical_formula_weight 428.26
_chemical_name_systematic
;
(Z)-4-(2,6-dichlorophenyldiazenyl)-6-{[1,3-dihydroxy-2-(hydroxymethyl)propan-
2-ylamino]methylene}-2-methoxycyclohexa-2,4-dienone
;
_space_group_IT_number 14
_symmetry_cell_setting monoclinic
_symmetry_space_group_name_Hall '-P 2ybc'
_symmetry_space_group_name_H-M 'P 1 21/c 1'
_atom_sites_solution_hydrogens geom
_atom_sites_solution_primary direct
_atom_sites_solution_secondary difmap
_cell_angle_alpha 90.00
_cell_angle_beta 106.037(7)
_cell_angle_gamma 90.00
_cell_formula_units_Z 4
_cell_length_a 16.8445(15)
_cell_length_b 10.7259(5)
_cell_length_c 11.1126(9)
_cell_measurement_reflns_used 12750
_cell_measurement_temperature 296
_cell_measurement_theta_max 28.42
_cell_measurement_theta_min 1.90
_cell_volume 1929.6(3)
_computing_cell_refinement X-AREA
_computing_data_collection 'X-AREA (Stoe & Cie, 2002)'
_computing_data_reduction 'X-RED32 (Stoe & Cie, 2002)'
_computing_molecular_graphics 'Ortep-3 for Windows (Farrugia, 1997)'
_computing_publication_material 'WinGX (Farrugia, 1999)'
_computing_structure_refinement 'SHELXL97 (Sheldrick, 1997)'
_computing_structure_solution 'SHELXS97 (Sheldrick, 1997)'
_diffrn_ambient_temperature 296
_diffrn_detector_area_resol_mean 6.67
_diffrn_measured_fraction_theta_full 0.997
_diffrn_measured_fraction_theta_max 0.997
_diffrn_measurement_device_type 'STOE IPDS-II'
_diffrn_measurement_method '\w scans'
_diffrn_radiation_monochromator graphite
_diffrn_radiation_source 'fine-focus sealed tube'
_diffrn_radiation_type MoK\a
_diffrn_radiation_wavelength 0.71073
_diffrn_reflns_av_R_equivalents 0.0560
_diffrn_reflns_av_sigmaI/netI 0.0431
_diffrn_reflns_limit_h_max 20
_diffrn_reflns_limit_h_min -20
_diffrn_reflns_limit_k_max 13
_diffrn_reflns_limit_k_min -11
_diffrn_reflns_limit_l_max 12
_diffrn_reflns_limit_l_min -13
_diffrn_reflns_number 10068
_diffrn_reflns_theta_full 26.00
_diffrn_reflns_theta_max 26.00
_diffrn_reflns_theta_min 2.28
_diffrn_standards_decay_% <2
_diffrn_standards_number 0
_exptl_absorpt_coefficient_mu 0.372
_exptl_absorpt_correction_T_max 0.9769
_exptl_absorpt_correction_T_min 0.8709
_exptl_absorpt_correction_type integration
_exptl_absorpt_process_details '(X-RED32; Stoe & Cie, 2002)'
_exptl_crystal_colour red
_exptl_crystal_density_diffrn 1.474
_exptl_crystal_density_method 'not measured'
_exptl_crystal_description stick
_exptl_crystal_F_000 888
_exptl_crystal_size_max 0.78
_exptl_crystal_size_mid 0.33
_exptl_crystal_size_min 0.05
_refine_diff_density_max 0.305
_refine_diff_density_min -0.357
_refine_ls_extinction_method none
_refine_ls_goodness_of_fit_ref 1.015
_refine_ls_hydrogen_treatment mixed
_refine_ls_matrix_type full
_refine_ls_number_parameters 269
_refine_ls_number_reflns 3782
_refine_ls_number_restraints 0
_refine_ls_restrained_S_all 1.015
_refine_ls_R_factor_all 0.0692
_refine_ls_R_factor_gt 0.0460
_refine_ls_shift/su_max 0.000
_refine_ls_shift/su_mean 0.000
_refine_ls_structure_factor_coef Fsqd
_refine_ls_weighting_details 'calc w=1/[\s^2^(Fo^2^)+(0.0754P)^2^+0.1273P] where P=(Fo^2^+2Fc^2^)/3'
_refine_ls_weighting_scheme calc
_refine_ls_wR_factor_gt 0.1197
_refine_ls_wR_factor_ref 0.1322
_reflns_number_gt 2715
_reflns_number_total 3782
_reflns_threshold_expression I>2\s(I)
_cod_data_source_file hj1088.cif
_cod_data_source_block I
_cod_original_cell_volume 1929.6(2)
_cod_original_sg_symbol_H-M 'P 21/c'
_cod_database_code 2015257
_cod_database_fobs_code 2015257

loop_
_symmetry_equiv_pos_as_xyz
'x, y, z'
'-x, y+1/2, -z+1/2'
'-x, -y, -z'
'x, -y-1/2, z-1/2'

loop_
_atom_site_type_symbol
_atom_site_label
_atom_site_fract_x
_atom_site_fract_y
_atom_site_fract_z
_atom_site_U_iso_or_equiv
_atom_site_adp_type
_atom_site_calc_flag
_atom_site_refinement_flags
_atom_site_occupancy
C C1 0.58033(15) 0.5549(2) 0.2111(2) 0.0460(6) Uani d . 1
C C2 0.50018(17) 0.5839(3) 0.2154(3) 0.0551(7) Uani d . 1
C C3 0.44778(19) 0.6504(3) 0.1201(3) 0.0706(9) Uani d . 1
H H3 0.3948 0.6698 0.1243 0.085 Uiso calc R 1
C C4 0.4730(2) 0.6877(3) 0.0203(3) 0.0801(10) Uani d . 1
H H4 0.4375 0.7343 -0.0425 0.096 Uiso calc R 1
C C5 0.5509(2) 0.6575(3) 0.0099(3) 0.0690(8) Uani d . 1
H H5 0.5677 0.6820 -0.0595 0.083 Uiso calc R 1
C C6 0.60314(17) 0.5899(3) 0.1060(2) 0.0544(6) Uani d . 1
C C7 0.70689(13) 0.4967(2) 0.5165(2) 0.0389(5) Uani d . 1
C C8 0.71827(13) 0.5702(2) 0.6250(2) 0.0405(5) Uani d . 1
H H8 0.6919 0.6470 0.6195 0.049 Uiso calc R 1
C C9 0.76720(13) 0.5310(2) 0.7379(2) 0.0393(5) Uani d . 1
C C10 0.80919(12) 0.4135(2) 0.7498(2) 0.0350(5) Uani d . 1
C C11 0.80026(13) 0.3442(2) 0.6365(2) 0.0362(5) Uani d . 1
C C12 0.74816(14) 0.3857(2) 0.5217(2) 0.0399(5) Uani d . 1
H H12 0.7417 0.3382 0.4496 0.048 Uiso calc R 1
C C13 0.84882(13) 0.2351(2) 0.6384(2) 0.0373(5) Uani d . 1
H H13 0.8428 0.1909 0.5644 0.045 Uiso calc R 1
C C14 0.95897(13) 0.09159(19) 0.75662(19) 0.0340(4) Uani d . 1
C C15 0.96751(14) 0.0380(2) 0.6337(2) 0.0399(5) Uani d . 1
H H15A 0.9701 0.1060 0.5774 0.048 Uiso calc R 1
H H15B 1.0189 -0.0082 0.6499 0.048 Uiso calc R 1
C C16 0.92724(14) -0.0049(2) 0.8336(2) 0.0389(5) Uani d . 1
H H16A 0.9245 0.0315 0.9122 0.047 Uiso calc R 1
H H16B 0.8722 -0.0321 0.7880 0.047 Uiso calc R 1
C C17 1.04417(13) 0.1429(2) 0.8285(2) 0.0403(5) Uani d . 1
H H17A 1.0817 0.0740 0.8587 0.048 Uiso calc R 1
H H17B 1.0664 0.1924 0.7723 0.048 Uiso calc R 1
C C18 0.7495(2) 0.7156(3) 0.8462(3) 0.0683(8) Uani d . 1
H H18A 0.7598 0.7457 0.9305 0.102 Uiso calc R 1
H H18B 0.6910 0.7121 0.8078 0.102 Uiso calc R 1
H H18C 0.7745 0.7710 0.7994 0.102 Uiso calc R 1
Cl Cl1 0.46378(5) 0.52727(10) 0.33563(8) 0.0797(3) Uani d . 1
Cl Cl2 0.70005(5) 0.54926(9) 0.09348(8) 0.0764(3) Uani d . 1
N N1 0.63785(13) 0.4885(2) 0.31082(19) 0.0498(5) Uani d . 1
N N2 0.65194(12) 0.55064(18) 0.40892(19) 0.0435(5) Uani d . 1
N N3 0.90058(11) 0.19559(17) 0.73893(18) 0.0352(4) Uani d . 1
O O1 0.78373(12) 0.59483(17) 0.84753(16) 0.0551(5) Uani d . 1
O O3 0.85420(10) 0.37752(14) 0.85661(14) 0.0420(4) Uani d . 1
O O4 1.03869(11) 0.21784(17) 0.93174(15) 0.0443(4) Uani d . 1
O O5 0.98183(12) -0.10746(16) 0.85653(19) 0.0531(5) Uani d . 1
O O6 0.90118(12) -0.04188(16) 0.57467(18) 0.0471(4) Uani d . 1
H H33 0.9027(16) 0.237(3) 0.799(3) 0.051(8) Uiso d . 1
H H44 1.0575(17) 0.280(3) 0.929(3) 0.050(8) Uiso d . 1
H H55 0.979(2) -0.140(3) 0.920(3) 0.068(10) Uiso d . 1
H H66 0.8821(17) -0.022(3) 0.513(3) 0.043(8) Uiso d . 1

loop_
_atom_site_aniso_label
_atom_site_aniso_U_11
_atom_site_aniso_U_22
_atom_site_aniso_U_33
_atom_site_aniso_U_12
_atom_site_aniso_U_13
_atom_site_aniso_U_23
C1 0.0480(13) 0.0433(13) 0.0390(12) -0.0016(10) -0.0010(10) -0.0006(10)
C2 0.0516(14) 0.0561(15) 0.0520(15) -0.0015(12) 0.0052(12) -0.0032(12)
C3 0.0573(17) 0.0675(19) 0.075(2) 0.0084(14) -0.0016(15) 0.0042(17)
C4 0.083(2) 0.066(2) 0.068(2) 0.0027(17) -0.0173(17) 0.0144(17)
C5 0.083(2) 0.0666(18) 0.0476(16) -0.0127(16) 0.0010(14) 0.0128(14)
C6 0.0557(14) 0.0570(15) 0.0447(14) -0.0117(12) 0.0042(11) -0.0016(12)
C7 0.0376(11) 0.0376(11) 0.0389(12) 0.0030(9) 0.0060(9) 0.0064(10)
C8 0.0388(11) 0.0363(11) 0.0444(13) 0.0076(9) 0.0084(9) 0.0028(10)
C9 0.0399(11) 0.0387(12) 0.0391(12) 0.0051(9) 0.0107(9) -0.0013(9)
C10 0.0335(10) 0.0360(11) 0.0352(11) 0.0001(8) 0.0093(8) 0.0016(9)
C11 0.0391(11) 0.0331(10) 0.0349(11) 0.0014(9) 0.0076(8) 0.0016(9)
C12 0.0433(12) 0.0390(12) 0.0343(11) 0.0014(9) 0.0056(9) -0.0010(9)
C13 0.0429(11) 0.0336(10) 0.0346(11) 0.0022(9) 0.0091(9) -0.0014(9)
C14 0.0403(11) 0.0279(10) 0.0331(11) 0.0047(8) 0.0092(8) 0.0025(8)
C15 0.0478(12) 0.0375(11) 0.0354(11) 0.0075(9) 0.0130(9) 0.0024(9)
C16 0.0497(12) 0.0339(11) 0.0335(11) 0.0009(9) 0.0118(9) 0.0023(9)
C17 0.0434(12) 0.0372(11) 0.0397(12) 0.0016(9) 0.0106(9) 0.0034(9)
C18 0.096(2) 0.0484(15) 0.0555(16) 0.0269(15) 0.0134(15) -0.0101(13)
Cl1 0.0630(5) 0.1070(7) 0.0731(5) -0.0062(4) 0.0257(4) 0.0000(5)
Cl2 0.0646(5) 0.1003(6) 0.0664(5) -0.0108(4) 0.0216(4) -0.0097(4)
N1 0.0538(12) 0.0466(11) 0.0432(11) 0.0050(9) 0.0037(9) -0.0004(9)
N2 0.0414(10) 0.0441(10) 0.0408(11) -0.0002(8) 0.0042(8) 0.0021(9)
N3 0.0419(10) 0.0309(9) 0.0326(9) 0.0049(7) 0.0097(7) 0.0002(8)
O1 0.0714(11) 0.0492(10) 0.0392(9) 0.0244(8) 0.0062(8) -0.0073(8)
O3 0.0496(9) 0.0415(9) 0.0326(8) 0.0110(7) 0.0073(7) 0.0013(7)
O4 0.0562(10) 0.0336(9) 0.0402(9) -0.0076(8) 0.0082(7) 0.0001(7)
O5 0.0787(13) 0.0352(9) 0.0476(10) 0.0140(8) 0.0212(9) 0.0115(8)
O6 0.0642(11) 0.0398(9) 0.0318(9) 0.0029(8) 0.0042(8) -0.0021(7)

loop_
_atom_type_symbol
_atom_type_description
_atom_type_scat_dispersion_real
_atom_type_scat_dispersion_imag
_atom_type_scat_source
C C 0.0033 0.0016 'International Tables Vol C Tables 4.2.6.8 and 6.1.1.4'
H H 0.0000 0.0000 'International Tables Vol C Tables 4.2.6.8 and 6.1.1.4'
Cl Cl 0.1484 0.1585 'International Tables Vol C Tables 4.2.6.8 and 6.1.1.4'
N N 0.0061 0.0033 'International Tables Vol C Tables 4.2.6.8 and 6.1.1.4'
O O 0.0106 0.0060 'International Tables Vol C Tables 4.2.6.8 and 6.1.1.4'

loop_
_geom_angle_atom_site_label_1
_geom_angle_atom_site_label_2
_geom_angle_atom_site_label_3
_geom_angle
_geom_angle_publ_flag
C6 C1 C2 117.8(2) ?
C6 C1 N1 120.0(2) y
C2 C1 N1 122.2(2) y
C3 C2 C1 120.6(3) ?
C3 C2 Cl1 119.2(2) ?
C1 C2 Cl1 120.0(2) ?
C4 C3 C2 120.3(3) ?
C4 C3 H3 119.9 ?
C2 C3 H3 119.9 ?
C3 C4 C5 121.2(3) ?
C3 C4 H4 119.4 ?
C5 C4 H4 119.4 ?
C6 C5 C4 118.2(3) ?
C6 C5 H5 120.9 ?
C4 C5 H5 120.9 ?
C1 C6 C5 122.0(3) ?
C1 C6 Cl2 119.3(2) ?
C5 C6 Cl2 118.8(3) ?
C12 C7 C8 120.16(19) ?
C12 C7 N2 126.5(2) ?
C8 C7 N2 113.35(19) y
C9 C8 C7 121.3(2) ?
C9 C8 H8 119.3 ?
C7 C8 H8 119.3 ?
O1 C9 C8 126.3(2) y
O1 C9 C10 112.76(19) ?
C8 C9 C10 120.9(2) ?
O3 C10 C9 120.1(2) ?
O3 C10 C11 123.37(19) y
C9 C10 C11 116.44(18) ?
C12 C11 C13 119.0(2) ?
C12 C11 C10 121.38(19) ?
C13 C11 C10 119.47(18) ?
C7 C12 C11 119.6(2) ?
C7 C12 H12 120.2 ?
C11 C12 H12 120.2 ?
N3 C13 C11 122.2(2) y
N3 C13 H13 118.9 ?
C11 C13 H13 118.9 ?
N3 C14 C15 113.15(17) ?
N3 C14 C16 105.37(17) ?
C15 C14 C16 112.28(18) ?
N3 C14 C17 107.04(17) ?
C15 C14 C17 107.13(18) y
C16 C14 C17 111.82(18) ?
O6 C15 C14 112.68(19) ?
O6 C15 H15A 109.1 ?
C14 C15 H15A 109.1 ?
O6 C15 H15B 109.1 ?
C14 C15 H15B 109.1 ?
H15A C15 H15B 107.8 ?
O5 C16 C14 108.52(19) ?
O5 C16 H16A 110.0 ?
C14 C16 H16A 110.0 ?
O5 C16 H16B 110.0 ?
C14 C16 H16B 110.0 ?
H16A C16 H16B 108.4 ?
O4 C17 C14 111.17(18) ?
O4 C17 H17A 109.4 ?
C14 C17 H17A 109.4 ?
O4 C17 H17B 109.4 ?
C14 C17 H17B 109.4 ?
H17A C17 H17B 108.0 ?
O1 C18 H18A 109.5 ?
O1 C18 H18B 109.5 ?
H18A C18 H18B 109.5 ?
O1 C18 H18C 109.5 ?
H18A C18 H18C 109.5 ?
H18B C18 H18C 109.5 ?
N2 N1 C1 109.5(2) ?
N1 N2 C7 116.28(19) ?
C13 N3 C14 129.6(2) y
C13 N3 H33 114(2) ?
C14 N3 H33 116(2) ?
C9 O1 C18 118.02(19) ?
C17 O4 H44 111(2) ?
C16 O5 H55 107(2) ?
C15 O6 H66 111(2) ?

loop_
_geom_bond_atom_site_label_1
_geom_bond_atom_site_label_2
_geom_bond_distance
_geom_bond_publ_flag
C1 C6 1.378(4) ?
C1 C2 1.399(4) ?
C1 N1 1.443(3) y
C2 C3 1.375(4) ?
C2 Cl1 1.727(3) y
C3 C4 1.354(5) ?
C3 H3 0.9300 ?
C4 C5 1.387(5) ?
C4 H4 0.9300 ?
C5 C6 1.386(4) ?
C5 H5 0.9300 ?
C6 Cl2 1.732(3) y
C7 C12 1.372(3) y
C7 C8 1.409(3) y
C7 N2 1.417(3) y
C8 C9 1.364(3) y
C8 H8 0.9300 ?
C9 O1 1.357(3) y
C9 C10 1.434(3) y
C10 O3 1.279(3) y
C10 C11 1.434(3) y
C11 C12 1.406(3) y
C11 C13 1.425(3) y
C12 H12 0.9300 ?
C13 N3 1.284(3) y
C13 H13 0.9300 ?
C14 N3 1.464(3) y
C14 C15 1.525(3) ?
C14 C16 1.530(3) ?
C14 C17 1.538(3) ?
C15 O6 1.417(3) ?
C15 H15A 0.9700 ?
C15 H15B 0.9700 ?
C16 O5 1.411(3) ?
C16 H16A 0.9700 ?
C16 H16B 0.9700 ?
C17 O4 1.425(3) ?
C17 H17A 0.9700 ?
C17 H17B 0.9700 ?
C18 O1 1.417(3) y
C18 H18A 0.9600 ?
C18 H18B 0.9600 ?
C18 H18C 0.9600 ?
N1 N2 1.243(3) y
N3 H33 0.79(3) ?
O4 H44 0.74(3) ?
O5 H55 0.80(4) ?
O6 H66 0.70(3) ?

loop_
_geom_hbond_atom_site_label_D
_geom_hbond_atom_site_label_H
_geom_hbond_atom_site_label_A
_geom_hbond_site_symmetry_A
_geom_hbond_distance_DH
_geom_hbond_distance_HA
_geom_hbond_distance_DA
_geom_hbond_angle_DHA
N3 H33 O3 . 0.79(3) 1.90(3) 2.587(2) 144(3)
O4 H44 O6 2_756 0.74(3) 2.04(3) 2.777(3) 174(3)
O5 H55 O4 3_757 0.80(4) 1.94(4) 2.740(3) 176(3)
O6 H66 O1 4_565 0.70(3) 2.25(3) 2.802(2) 137(3)
O6 H66 O3 4_565 0.70(3) 2.28(3) 2.923(2) 153(3)
C17 H17A G1 2_555 0.97000 2.9471000 3.798(2) 147.06000

loop_
_geom_torsion_atom_site_label_1
_geom_torsion_atom_site_label_2
_geom_torsion_atom_site_label_3
_geom_torsion_atom_site_label_4
_geom_torsion
_geom_torsion_publ_flag
C6 C1 C2 C3 -3.1(4) ?
N1 C1 C2 C3 178.2(3) ?
C6 C1 C2 Cl1 172.6(2) ?
N1 C1 C2 Cl1 -6.2(3) ?
C1 C2 C3 C4 0.6(5) ?
Cl1 C2 C3 C4 -175.1(3) ?
C2 C3 C4 C5 1.6(5) ?
C3 C4 C5 C6 -1.2(5) ?
C2 C1 C6 C5 3.4(4) ?
N1 C1 C6 C5 -177.7(2) ?
C2 C1 C6 Cl2 -176.9(2) ?
N1 C1 C6 Cl2 1.9(3) ?
C4 C5 C6 C1 -1.4(4) ?
C4 C5 C6 Cl2 179.0(2) ?
C12 C7 C8 C9 -2.9(4) ?
N2 C7 C8 C9 178.0(2) ?
C7 C8 C9 O1 178.7(2) ?
C7 C8 C9 C10 0.3(4) ?
O1 C9 C10 O3 2.1(3) ?
C8 C9 C10 O3 -179.3(2) ?
O1 C9 C10 C11 -175.4(2) ?
C8 C9 C10 C11 3.2(3) ?
O3 C10 C11 C12 178.1(2) ?
C9 C10 C11 C12 -4.5(3) ?
O3 C10 C11 C13 -5.7(3) ?
C9 C10 C11 C13 171.7(2) ?
C8 C7 C12 C11 1.6(3) ?
N2 C7 C12 C11 -179.4(2) ?
C13 C11 C12 C7 -174.0(2) ?
C10 C11 C12 C7 2.1(3) ?
C12 C11 C13 N3 176.5(2) ?
C10 C11 C13 N3 0.3(3) y
N3 C14 C15 O6 -78.6(2) ?
C16 C14 C15 O6 40.5(2) ?
C17 C14 C15 O6 163.68(17) ?
N3 C14 C16 O5 -178.82(18) ?
C15 C14 C16 O5 57.6(2) ?
C17 C14 C16 O5 -62.9(2) ?
N3 C14 C17 O4 46.1(2) ?
C15 C14 C17 O4 167.76(17) ?
C16 C14 C17 O4 -68.8(2) ?
C6 C1 N1 N2 119.3(3) ?
C2 C1 N1 N2 -62.0(3) ?
C1 N1 N2 C7 179.2(2) y
C12 C7 N2 N1 2.7(4) ?
C8 C7 N2 N1 -178.3(2) ?
C11 C13 N3 C14 -175.4(2) ?
C15 C14 N3 C13 10.7(3) ?
C16 C14 N3 C13 -112.3(2) ?
C17 C14 N3 C13 128.5(2) ?
C8 C9 O1 C18 -2.0(4) ?
C10 C9 O1 C18 176.5(2) ?

loop_
_cod_related_entry_id
_cod_related_entry_database
_cod_related_entry_code
1 ChemSpider 30654035
